data_4061803
loop_
_publ_author_name
'Song, Li-Cheng'
'Yang, Zhi-Yong'
'Bian, Hong-Zhu'
'Liu, Yang'
'Wang, Hu-Ting'
'Liu, Xu-Feng'
'Hu, Qing-Mei'

_publ_section_title
;
 Diiron Oxadithiolate Type Models for the Active Site of Iron-Only
 Hydrogenases and Biomimetic Hydrogen Evolution Catalyzed by
 Fe2(\m-SCH2OCH2S-\m)(CO)6
;
_journal_coden_ASTM ORGND7
_journal_issue 25
_journal_name_full Organometallics
_journal_page_first 6126
_journal_page_last 6135
_journal_paper_doi 10.1021/om0507373
_journal_volume 24
_journal_year 2005
_chemical_formula_sum 'C16 H24 Fe2 N2 O6 S2'
_chemical_formula_weight 516.19
_space_group_IT_number 15
_symmetry_cell_setting monoclinic
_symmetry_space_group_name_Hall '-C 2yc'
_symmetry_space_group_name_H-M 'C 1 2/c 1'
_cell_angle_alpha 90.00
_cell_angle_beta 114.653(11)
_cell_angle_gamma 90.00
_cell_formula_units_Z 8
_cell_length_a 32.554(12)
_cell_length_b 11.294(4)
_cell_length_c 13.655(5)
_cell_measurement_temperature 293(2)
_cell_volume 4563(3)
_diffrn_ambient_temperature 293(2)
_exptl_crystal_density_diffrn 1.503
_cod_depositor_comments
;
The following automatic conversions were performed:
'_symmetry_cell_setting' value 'Monoclinic' changed to 'monoclinic'
according to '/home/saulius/struct/CIF-dictionaries/cif_core.dic'
dictionary named 'cif_core.dic' version 2.4.1 from 2010-06-29.

Automatic conversion script
Id: cif_fix_enum 1527 2010-12-29 10:47:43Z saulius 

 Updated bibliographic information.

 Antanas Vaitkus,
 2019-09-24
;
_cod_original_sg_symbol_H-M 'C 2/c'
_cod_database_code 4061803

loop_
_symmetry_equiv_pos_as_xyz
'x, y, z'
'-x, y, -z+1/2'
'x+1/2, y+1/2, z'
'-x+1/2, y+1/2, -z+1/2'
'-x, -y, -z'
'x, -y, z-1/2'
'-x+1/2, -y+1/2, -z'
'x+1/2, -y+1/2, z-1/2'

loop_
_atom_site_label
_atom_site_type_symbol
_atom_site_fract_x
_atom_site_fract_y
_atom_site_fract_z
_atom_site_U_iso_or_equiv
_atom_site_adp_type
_atom_site_occupancy
_atom_site_symmetry_multiplicity
_atom_site_calc_flag
_atom_site_refinement_flags
_atom_site_disorder_assembly
_atom_site_disorder_group
Fe2 Fe 0.11926(3) 0.20397(7) 0.10301(6) 0.0453(2) Uani 1 1 d . . .
Fe1 Fe 0.05251(3) 0.25154(7) 0.14329(6) 0.0506(3) Uani 1 1 d . . .
S1 S 0.07458(5) 0.36232(12) 0.03559(11) 0.0489(4) Uani 1 1 d . . .
S2 S 0.05510(5) 0.09897(13) 0.03780(13) 0.0588(4) Uani 1 1 d . . .
N1 N 0.19137(17) 0.3684(4) 0.2626(4) 0.0664(14) Uani 1 1 d . . .
N2 N 0.18158(14) 0.6948(4) 0.1390(4) 0.0486(11) Uani 1 1 d . . .
O1 O 0.0710(2) 0.0772(5) 0.3141(4) 0.118(2) Uani 1 1 d . . .
O2 O -0.04404(17) 0.2952(6) 0.0671(4) 0.127(2) Uani 1 1 d . . .
O3 O 0.08509(19) 0.4455(5) 0.2982(4) 0.1045(18) Uani 1 1 d . . .
O4 O 0.1699(2) 0.0227(4) 0.2568(4) 0.1016(18) Uani 1 1 d . . .
O5 O 0.15713(18) 0.1646(5) -0.0528(4) 0.1087(18) Uani 1 1 d . . .
O7 O 0.00106(14) 0.2533(4) -0.1200(3) 0.0730(12) Uani 1 1 d . . .
C1 C 0.0635(2) 0.1459(6) 0.2473(6) 0.0727(19) Uani 1 1 d . . .
C2 C -0.0070(2) 0.2783(7) 0.0946(5) 0.077(2) Uani 1 1 d . . .
C3 C 0.0719(2) 0.3697(6) 0.2385(5) 0.0677(17) Uani 1 1 d . . .
C4 C 0.1487(2) 0.0914(6) 0.1944(5) 0.0661(17) Uani 1 1 d . . .
C5 C 0.1425(2) 0.1810(6) 0.0088(5) 0.0661(17) Uani 1 1 d . . .
C6 C 0.16394(18) 0.3098(5) 0.2006(5) 0.0481(14) Uani 1 1 d . . .
C7 C 0.0193(2) 0.1375(6) -0.1025(5) 0.0720(18) Uani 1 1 d . . .
H7A H 0.0369 0.1277 -0.1444 0.086 Uiso 1 1 calc R . .
H7B H -0.0056 0.0815 -0.1300 0.086 Uiso 1 1 calc R . .
C8 C 0.0338(2) 0.3404(6) -0.1051(5) 0.0640(16) Uani 1 1 d . . .
H8A H 0.0186 0.4150 -0.1327 0.077 Uiso 1 1 calc R . .
H8B H 0.0504 0.3193 -0.1475 0.077 Uiso 1 1 calc R . .
C9 C 0.1418(2) 0.6376(7) 0.1489(6) 0.098(3) Uani 1 1 d . . .
H9A H 0.1221 0.6073 0.0784 0.117 Uiso 1 1 calc R . .
H9B H 0.1530 0.5698 0.1963 0.117 Uiso 1 1 calc R . .
C10 C 0.1140(2) 0.7090(8) 0.1887(7) 0.116(3) Uani 1 1 d . . .
H10A H 0.1316 0.7300 0.2626 0.174 Uiso 1 1 calc R . .
H10B H 0.0881 0.6639 0.1830 0.174 Uiso 1 1 calc R . .
H10C H 0.1042 0.7797 0.1462 0.174 Uiso 1 1 calc R . .
C11 C 0.2093(3) 0.6026(7) 0.1162(7) 0.104(3) Uani 1 1 d . . .
H11A H 0.2362 0.6414 0.1181 0.125 Uiso 1 1 calc R . .
H11B H 0.2192 0.5468 0.1756 0.125 Uiso 1 1 calc R . .
C12 C 0.1899(3) 0.5339(7) 0.0163(6) 0.106(3) Uani 1 1 d . . .
H12A H 0.1619 0.4989 0.0094 0.160 Uiso 1 1 calc R . .
H12B H 0.2106 0.4727 0.0179 0.160 Uiso 1 1 calc R . .
H12C H 0.1843 0.5852 -0.0440 0.160 Uiso 1 1 calc R . .
C13 C 0.1632(3) 0.7853(7) 0.0447(7) 0.098(2) Uani 1 1 d . . .
H13A H 0.1414 0.7448 -0.0181 0.118 Uiso 1 1 calc R . .
H13B H 0.1469 0.8464 0.0640 0.118 Uiso 1 1 calc R . .
C14 C 0.1958(3) 0.8427(7) 0.0141(7) 0.123(3) Uani 1 1 d . . .
H14A H 0.2197 0.8757 0.0769 0.184 Uiso 1 1 calc R . .
H14B H 0.1813 0.9048 -0.0366 0.184 Uiso 1 1 calc R . .
H14C H 0.2082 0.7857 -0.0183 0.184 Uiso 1 1 calc R . .
C15 C 0.2108(2) 0.7566(7) 0.2402(7) 0.091(2) Uani 1 1 d . . .
H15A H 0.2358 0.7916 0.2291 0.109 Uiso 1 1 calc R . .
H15B H 0.1934 0.8213 0.2503 0.109 Uiso 1 1 calc R . .
C16 C 0.2299(2) 0.6907(8) 0.3402(6) 0.101(3) Uani 1 1 d . . .
H16A H 0.2077 0.6832 0.3691 0.152 Uiso 1 1 calc R . .
H16B H 0.2559 0.7319 0.3909 0.152 Uiso 1 1 calc R . .
H16C H 0.2388 0.6134 0.3269 0.152 Uiso 1 1 calc R . .

loop_
_atom_site_aniso_label
_atom_site_aniso_U_11
_atom_site_aniso_U_22
_atom_site_aniso_U_33
_atom_site_aniso_U_23
_atom_site_aniso_U_13
_atom_site_aniso_U_12
Fe2 0.0453(5) 0.0475(5) 0.0430(5) -0.0032(4) 0.0184(4) -0.0035(4)
Fe1 0.0451(5) 0.0685(6) 0.0398(5) -0.0026(4) 0.0193(4) -0.0073(4)
S1 0.0456(8) 0.0512(8) 0.0453(9) 0.0021(7) 0.0143(7) -0.0069(7)
S2 0.0656(10) 0.0568(9) 0.0518(10) -0.0081(7) 0.0221(8) -0.0201(7)
N1 0.048(3) 0.065(3) 0.067(4) -0.001(3) 0.005(3) 0.004(3)
N2 0.039(2) 0.052(3) 0.049(3) -0.005(2) 0.012(2) -0.002(2)
O1 0.177(6) 0.106(4) 0.076(4) 0.031(3) 0.056(4) -0.016(4)
O2 0.053(3) 0.252(7) 0.080(4) 0.005(4) 0.030(3) 0.018(4)
O3 0.135(5) 0.099(4) 0.077(4) -0.039(3) 0.042(4) -0.011(3)
O4 0.143(5) 0.061(3) 0.084(4) 0.014(3) 0.030(4) 0.032(3)
O5 0.105(4) 0.163(5) 0.081(4) -0.008(4) 0.061(4) 0.004(4)
O7 0.056(3) 0.098(4) 0.056(3) -0.002(2) 0.014(2) -0.012(3)
C1 0.073(5) 0.090(5) 0.054(4) -0.004(4) 0.026(4) -0.023(4)
C2 0.050(4) 0.134(6) 0.049(4) 0.006(4) 0.023(4) -0.002(4)
C3 0.078(5) 0.077(5) 0.052(4) -0.002(4) 0.030(4) 0.005(4)
C4 0.087(5) 0.047(4) 0.064(5) -0.007(3) 0.032(4) 0.000(3)
C5 0.059(4) 0.080(5) 0.057(4) -0.007(3) 0.022(4) 0.000(3)
C6 0.038(3) 0.052(3) 0.050(4) 0.006(3) 0.014(3) 0.005(3)
C7 0.076(5) 0.081(5) 0.050(4) -0.012(4) 0.018(4) -0.031(4)
C8 0.056(4) 0.080(4) 0.047(4) 0.010(3) 0.012(3) -0.006(3)
C9 0.062(5) 0.135(7) 0.083(6) 0.009(5) 0.018(5) -0.014(5)
C10 0.067(5) 0.189(9) 0.094(7) -0.044(6) 0.036(5) -0.012(5)
C11 0.129(7) 0.094(6) 0.108(7) 0.011(5) 0.068(6) 0.031(5)
C12 0.154(8) 0.091(6) 0.092(7) -0.015(5) 0.069(6) -0.003(5)
C13 0.106(6) 0.090(6) 0.086(6) 0.021(5) 0.028(5) 0.015(5)
C14 0.148(8) 0.110(7) 0.108(7) 0.042(6) 0.050(7) -0.021(6)
C15 0.071(5) 0.100(6) 0.101(7) -0.007(5) 0.035(5) -0.012(4)
C16 0.069(5) 0.164(8) 0.059(5) 0.016(5) 0.015(4) 0.022(5)

loop_
_geom_bond_atom_site_label_1
_geom_bond_atom_site_label_2
_geom_bond_distance
_geom_bond_site_symmetry_2
_geom_bond_publ_flag
Fe2 C4 1.759(7) . ?
Fe2 C5 1.764(7) . ?
Fe2 C6 1.924(6) . ?
Fe2 S2 2.2386(17) . ?
Fe2 S1 2.2461(17) . ?
Fe2 Fe1 2.5121(13) . ?
Fe1 C1 1.774(7) . ?
Fe1 C3 1.784(7) . ?
Fe1 C2 1.791(7) . ?
Fe1 S1 2.2640(16) . ?
Fe1 S2 2.2699(18) . ?
S1 C8 1.840(6) . ?
S2 C7 1.832(6) . ?
N1 C6 1.149(6) . ?
N2 C15 1.485(8) . ?
N2 C11 1.494(8) . ?
N2 C9 1.501(7) . ?
N2 C13 1.555(8) . ?
O1 C1 1.143(7) . ?
O2 C2 1.121(7) . ?
O3 C3 1.136(7) . ?
O4 C4 1.147(7) . ?
O5 C5 1.140(7) . ?
O7 C8 1.402(7) . ?
O7 C7 1.415(7) . ?
C7 H7A 0.9700 . ?
C7 H7B 0.9700 . ?
C8 H8A 0.9700 . ?
C8 H8B 0.9700 . ?
C9 C10 1.476(9) . ?
C9 H9A 0.9700 . ?
C9 H9B 0.9700 . ?
C10 H10A 0.9600 . ?
C10 H10B 0.9600 . ?
C10 H10C 0.9600 . ?
C11 C12 1.464(10) . ?
C11 H11A 0.9700 . ?
C11 H11B 0.9700 . ?
C12 H12A 0.9600 . ?
C12 H12B 0.9600 . ?
C12 H12C 0.9600 . ?
C13 C14 1.449(9) . ?
C13 H13A 0.9700 . ?
C13 H13B 0.9700 . ?
C14 H14A 0.9600 . ?
C14 H14B 0.9600 . ?
C14 H14C 0.9600 . ?
C15 C16 1.447(10) . ?
C15 H15A 0.9700 . ?
C15 H15B 0.9700 . ?
C16 H16A 0.9600 . ?
C16 H16B 0.9600 . ?
C16 H16C 0.9600 . ?
